data_4131453
loop_
_publ_author_name
'Kushida, Tomokatsu'
'Shirai, Shusuke'
'Ando, Naoki'
'Okamoto, Toshihiro'
'Ishii, Hiroyuki'
'Matsui, Hiroyuki'
'Yamagishi, Masakazu'
'Uemura, Takafumi'
'Tsurumi, Junto'
'Watanabe, Shun'
'Takeya, Jun'
'Yamaguchi, Shigehiro'

_publ_section_title
;
 Boron-Stabilized Planar Neutral \p-Radicals with Well-Balanced Ambipolar
 Charge-Transport Properties.
;
_journal_issue 41
_journal_name_full 'Journal of the American Chemical Society'
_journal_page_first 14336
_journal_page_last 14339
_journal_paper_doi 10.1021/jacs.7b05471
_journal_volume 139
_journal_year 2017
_chemical_formula_moiety 'C28 H27'
_chemical_formula_sum 'C28 H27'
_chemical_formula_weight 363.50
_space_group_IT_number 60
_space_group_name_Hall '-P 2n 2ab'
_space_group_name_H-M_alt 'P b c n'
_symmetry_cell_setting orthorhombic
_symmetry_Int_Tables_number 60
_symmetry_space_group_name_Hall '-P 2n 2ab'
_symmetry_space_group_name_H-M 'P b c n'
_atom_sites_solution_hydrogens geom
_atom_sites_solution_primary direct
_atom_sites_solution_secondary difmap
_audit_creation_method SHELXL-97
_cell_angle_alpha 90.00
_cell_angle_beta 90.00
_cell_angle_gamma 90.00
_cell_formula_units_Z 4
_cell_length_a 9.9421(17)
_cell_length_b 18.521(3)
_cell_length_c 10.7420(19)
_cell_measurement_reflns_used 6170
_cell_measurement_temperature 123(2)
_cell_measurement_theta_max 31.2
_cell_measurement_theta_min 2.3
_cell_volume 1978.0(6)
_computing_structure_refinement 'SHELXL-97 (Sheldrick, 1997)'
_computing_structure_solution 'SHELXS-97 (Sheldrick, 1990)'
_diffrn_ambient_temperature 123(2)
_diffrn_detector_area_resol_mean 28.5714
_diffrn_measured_fraction_theta_full 0.974
_diffrn_measured_fraction_theta_max 0.974
_diffrn_measurement_device_type
;
Saturn70 CCD (4x4 bin mode) with MicroMax-007
;
_diffrn_measurement_method dtprofit.ref
_diffrn_radiation_monochromator VariMax
_diffrn_radiation_source 'fine-focus sealed tube'
_diffrn_radiation_type MoKa
_diffrn_radiation_wavelength 0.71075
_diffrn_reflns_av_R_equivalents 0.0371
_diffrn_reflns_av_sigmaI/netI 0.0209
_diffrn_reflns_limit_h_max 11
_diffrn_reflns_limit_h_min -11
_diffrn_reflns_limit_k_max 21
_diffrn_reflns_limit_k_min -22
_diffrn_reflns_limit_l_max 12
_diffrn_reflns_limit_l_min -11
_diffrn_reflns_number 11543
_diffrn_reflns_theta_full 25.00
_diffrn_reflns_theta_max 25.00
_diffrn_reflns_theta_min 2.90
_exptl_absorpt_coefficient_mu 0.069
_exptl_absorpt_correction_T_max 0.9797
_exptl_absorpt_correction_T_min 0.9797
_exptl_absorpt_correction_type multi-scan
_exptl_absorpt_process_details 'Jacobson, R. (1998) Private communication'
_exptl_crystal_colour black
_exptl_crystal_density_diffrn 1.221
_exptl_crystal_density_method 'not measured'
_exptl_crystal_description prism
_exptl_crystal_F_000 780
_exptl_crystal_size_max 0.30
_exptl_crystal_size_mid 0.30
_exptl_crystal_size_min 0.30
_refine_diff_density_max 0.200
_refine_diff_density_min -0.184
_refine_diff_density_rms 0.033
_refine_ls_extinction_coef none
_refine_ls_extinction_method none
_refine_ls_goodness_of_fit_ref 1.053
_refine_ls_hydrogen_treatment constr
_refine_ls_matrix_type full
_refine_ls_number_parameters 132
_refine_ls_number_reflns 1701
_refine_ls_number_restraints 0
_refine_ls_restrained_S_all 1.053
_refine_ls_R_factor_all 0.0454
_refine_ls_R_factor_gt 0.0411
_refine_ls_shift/su_max 0.001
_refine_ls_shift/su_mean 0.000
_refine_ls_structure_factor_coef Fsqd
_refine_ls_weighting_details 'calc w=1/[\s^2^(Fo^2^)+(0.0721P)^2^+0.3535P] where P=(Fo^2^+2Fc^2^)/3'
_refine_ls_weighting_scheme calc
_refine_ls_wR_factor_gt 0.1125
_refine_ls_wR_factor_ref 0.1170
_reflns_number_gt 1530
_reflns_number_total 1701
_reflns_threshold_expression >2sigma(I)
_cod_data_source_file ja7b05471_si_004.cif
_cod_data_source_block compound_2
_cod_depositor_comments
;
The following automatic conversions were performed:

data item '_exptl_absorpt_correction_type' value 'Multi-scan' was
changed to 'multi-scan' in accordance with the
/home/saulius/struct/COD-crude-data/automatic-downloads/DataCite-retrospective/ACS/depositions/lib/dictionaries/cif_core.dic
dictionary named 'cif_core.dic' version 2.4.2 last updated on
2011-04-26.

Automatic conversion script
Id: cif_fix_values 6909 2019-04-08 15:41:33Z antanas 
;
_cod_original_sg_symbol_H-M Pbcn
_cod_database_code 4131453

loop_
_symmetry_equiv_pos_as_xyz
'x, y, z'
'-x+1/2, -y+1/2, z+1/2'
'x+1/2, -y+1/2, -z'
'-x, y, -z+1/2'
'-x, -y, -z'
'x-1/2, y-1/2, -z-1/2'
'-x-1/2, y-1/2, z'
'x, -y, z-1/2'

loop_
_atom_site_label
_atom_site_type_symbol
_atom_site_fract_x
_atom_site_fract_y
_atom_site_fract_z
_atom_site_U_iso_or_equiv
_atom_site_adp_type
_atom_site_occupancy
_atom_site_symmetry_multiplicity
_atom_site_calc_flag
_atom_site_refinement_flags
C1 C 0.0000 0.23734(8) 0.7500 0.0161(3) Uani 1 2 d S
C2 C 0.08505(9) 0.19833(6) 0.83559(9) 0.0168(3) Uani 1 1 d .
C3 C 0.08700(10) 0.12165(6) 0.83624(9) 0.0182(3) Uani 1 1 d .
C4 C 0.17015(11) 0.08585(6) 0.91957(10) 0.0240(3) Uani 1 1 d .
H1 H 0.1719 0.0346 0.9190 0.029 Uiso 1 1 calc R
C5 C 0.25041(11) 0.12247(7) 1.00320(11) 0.0291(3) Uani 1 1 d .
H2 H 0.3060 0.0968 1.0599 0.035 Uiso 1 1 calc R
C6 C 0.24870(11) 0.19700(6) 1.00306(11) 0.0274(3) Uani 1 1 d .
H3 H 0.3039 0.2224 1.0605 0.033 Uiso 1 1 calc R
C7 C 0.16835(10) 0.23574(6) 0.92113(10) 0.0203(3) Uani 1 1 d .
C8 C 0.0000 0.31549(8) 0.7500 0.0168(3) Uani 1 2 d S
C9 C 0.08165(10) 0.35461(6) 0.83466(9) 0.0196(3) Uani 1 1 d .
C10 C 0.07891(10) 0.42978(6) 0.83325(10) 0.0241(3) Uani 1 1 d .
H4 H 0.1327 0.4557 0.8911 0.029 Uiso 1 1 calc R
C11 C 0.0000 0.46766(8) 0.7500 0.0263(4) Uani 1 2 d S
H5 H 0.0000 0.5190 0.7500 0.032 Uiso 1 2 calc SR
C12 C 0.0000 0.07610(8) 0.7500 0.0182(4) Uani 1 2 d S
C13 C 0.09140(11) 0.02696(6) 0.67042(10) 0.0234(3) Uani 1 1 d .
H6 H 0.1468 0.0568 0.6152 0.035 Uiso 1 1 calc R
H7 H 0.0356 -0.0056 0.6204 0.035 Uiso 1 1 calc R
H8 H 0.1498 -0.0015 0.7252 0.035 Uiso 1 1 calc R
C14 C 0.17473(10) 0.31774(6) 0.92739(10) 0.0214(3) Uani 1 1 d .
C15 C 0.13527(12) 0.34148(6) 1.06058(11) 0.0290(3) Uani 1 1 d .
H9 H 0.1357 0.3943 1.0656 0.043 Uiso 1 1 calc R
H10 H 0.2001 0.3218 1.1204 0.043 Uiso 1 1 calc R
H11 H 0.0451 0.3234 1.0802 0.043 Uiso 1 1 calc R
C16 C 0.32124(11) 0.34088(6) 0.89733(11) 0.0270(3) Uani 1 1 d .
H12 H 0.3450 0.3247 0.8133 0.040 Uiso 1 1 calc R
H13 H 0.3827 0.3190 0.9578 0.040 Uiso 1 1 calc R
H14 H 0.3285 0.3936 0.9019 0.040 Uiso 1 1 calc R

loop_
_atom_site_aniso_label
_atom_site_aniso_U_11
_atom_site_aniso_U_22
_atom_site_aniso_U_33
_atom_site_aniso_U_23
_atom_site_aniso_U_13
_atom_site_aniso_U_12
C1 0.0140(7) 0.0188(7) 0.0156(7) 0.000 0.0026(5) 0.000
C2 0.0145(5) 0.0182(6) 0.0176(6) 0.0008(4) 0.0029(4) -0.0007(4)
C3 0.0164(5) 0.0194(6) 0.0188(6) 0.0017(4) 0.0022(4) 0.0000(4)
C4 0.0234(6) 0.0207(6) 0.0279(6) 0.0054(4) -0.0005(5) 0.0021(4)
C5 0.0258(6) 0.0315(7) 0.0300(6) 0.0093(5) -0.0089(5) 0.0004(5)
C6 0.0257(6) 0.0301(7) 0.0265(6) 0.0031(5) -0.0093(5) -0.0046(5)
C7 0.0179(6) 0.0238(6) 0.0193(6) 0.0008(4) -0.0008(4) -0.0022(4)
C8 0.0143(7) 0.0179(8) 0.0181(7) 0.000 0.0032(6) 0.000
C9 0.0169(6) 0.0205(6) 0.0212(6) -0.0014(4) 0.0041(4) -0.0024(4)
C10 0.0221(6) 0.0201(6) 0.0300(6) -0.0044(4) 0.0037(5) -0.0045(4)
C11 0.0258(8) 0.0159(7) 0.0371(9) 0.000 0.0075(7) 0.000
C12 0.0195(7) 0.0143(7) 0.0208(8) 0.000 0.0024(6) 0.000
C13 0.0255(6) 0.0207(6) 0.0241(6) -0.0005(4) 0.0033(4) 0.0035(4)
C14 0.0197(6) 0.0224(6) 0.0220(6) -0.0027(4) -0.0031(4) -0.0047(4)
C15 0.0307(6) 0.0330(7) 0.0232(6) -0.0050(5) -0.0021(5) -0.0048(5)
C16 0.0207(6) 0.0280(6) 0.0322(7) -0.0012(5) -0.0038(5) -0.0059(4)

loop_
_atom_type_symbol
_atom_type_description
_atom_type_scat_dispersion_real
_atom_type_scat_dispersion_imag
_atom_type_scat_source
C C 0.0033 0.0016 'International Tables Vol C Tables 4.2.6.8 and 6.1.1.4'
H H 0.0000 0.0000 'International Tables Vol C Tables 4.2.6.8 and 6.1.1.4'

loop_
_geom_angle_atom_site_label_1
_geom_angle_atom_site_label_2
_geom_angle_atom_site_label_3
_geom_angle
_geom_angle_site_symmetry_1
_geom_angle_site_symmetry_3
C2 C1 C2 119.91(13) 4_556 .
C2 C1 C8 120.05(7) 4_556 .
C2 C1 C8 120.05(7) . .
C7 C2 C3 118.53(9) . .
C7 C2 C1 120.69(11) . .
C3 C2 C1 120.78(9) . .
C4 C3 C2 119.29(9) . .
C4 C3 C12 117.79(10) . .
C2 C3 C12 122.91(9) . .
C5 C4 C3 121.99(10) . .
C5 C4 H1 119.0 . .
C3 C4 H1 119.0 . .
C4 C5 C6 118.93(10) . .
C4 C5 H2 120.5 . .
C6 C5 H2 120.5 . .
C5 C6 C7 121.64(10) . .
C5 C6 H3 119.2 . .
C7 C6 H3 119.2 . .
C6 C7 C2 119.62(10) . .
C6 C7 C14 117.64(9) . .
C2 C7 C14 122.74(9) . .
C9 C8 C9 118.55(14) 4_556 .
C9 C8 C1 120.73(7) 4_556 .
C9 C8 C1 120.73(7) . .
C10 C9 C8 119.51(10) . .
C10 C9 C14 117.89(9) . .
C8 C9 C14 122.60(10) . .
C11 C10 C9 121.74(10) . .
C11 C10 H4 119.1 . .
C9 C10 H4 119.1 . .
C10 C11 C10 118.94(14) 4_556 .
C10 C11 H5 120.5 4_556 .
C10 C11 H5 120.5 . .
C3 C12 C3 112.70(12) 4_556 .
C3 C12 C13 108.91(5) 4_556 .
C3 C12 C13 109.21(6) . .
C3 C12 C13 109.21(6) 4_556 4_556
C3 C12 C13 108.91(5) . 4_556
C13 C12 C13 107.77(12) . 4_556
C12 C13 H6 109.5 . .
C12 C13 H7 109.5 . .
H6 C13 H7 109.5 . .
C12 C13 H8 109.5 . .
H6 C13 H8 109.5 . .
H7 C13 H8 109.5 . .
C7 C14 C9 113.18(8) . .
C7 C14 C15 108.29(9) . .
C9 C14 C15 108.88(9) . .
C7 C14 C16 107.79(9) . .
C9 C14 C16 108.10(9) . .
C15 C14 C16 110.60(9) . .
C14 C15 H9 109.5 . .
C14 C15 H10 109.5 . .
H9 C15 H10 109.5 . .
C14 C15 H11 109.5 . .
H9 C15 H11 109.5 . .
H10 C15 H11 109.5 . .
C14 C16 H12 109.5 . .
C14 C16 H13 109.5 . .
H12 C16 H13 109.5 . .
C14 C16 H14 109.5 . .
H12 C16 H14 109.5 . .
H13 C16 H14 109.5 . .

loop_
_geom_bond_atom_site_label_1
_geom_bond_atom_site_label_2
_geom_bond_distance
_geom_bond_site_symmetry_2
C1 C2 1.4431(13) 4_556
C1 C2 1.4431(13) .
C1 C8 1.447(2) .
C2 C7 1.4179(14) .
C2 C3 1.4202(16) .
C3 C4 1.3872(15) .
C3 C12 1.5225(12) .
C4 C5 1.3797(16) .
C4 H1 0.9500 .
C5 C6 1.3805(18) .
C5 H2 0.9500 .
C6 C7 1.3884(15) .
C6 H3 0.9500 .
C7 C14 1.5214(15) .
C8 C9 1.4181(13) 4_556
C8 C9 1.4181(13) .
C9 C10 1.3925(16) .
C9 C14 1.5215(15) .
C10 C11 1.3811(14) .
C10 H4 0.9500 .
C11 C10 1.3811(14) 4_556
C11 H5 0.9500 .
C12 C3 1.5225(12) 4_556
C12 C13 1.5443(13) .
C12 C13 1.5443(13) 4_556
C13 H6 0.9800 .
C13 H7 0.9800 .
C13 H8 0.9800 .
C14 C15 1.5473(15) .
C14 C16 1.5523(15) .
C15 H9 0.9800 .
C15 H10 0.9800 .
C15 H11 0.9800 .
C16 H12 0.9800 .
C16 H13 0.9800 .
C16 H14 0.9800 .

loop_
_geom_torsion_atom_site_label_1
_geom_torsion_atom_site_label_2
_geom_torsion_atom_site_label_3
_geom_torsion_atom_site_label_4
_geom_torsion
_geom_torsion_site_symmetry_1
_geom_torsion_site_symmetry_4
C2 C1 C2 C7 -179.42(10) 4_556 .
C8 C1 C2 C7 0.58(10) . .
C2 C1 C2 C3 0.45(6) 4_556 .
C8 C1 C2 C3 -179.55(6) . .
C7 C2 C3 C4 -0.26(13) . .
C1 C2 C3 C4 179.87(8) . .
C7 C2 C3 C12 178.96(8) . .
C1 C2 C3 C12 -0.91(12) . .
C2 C3 C4 C5 0.70(16) . .
C12 C3 C4 C5 -178.57(9) . .
C3 C4 C5 C6 -0.59(17) . .
C4 C5 C6 C7 0.05(18) . .
C5 C6 C7 C2 0.37(17) . .
C5 C6 C7 C14 -179.36(10) . .
C3 C2 C7 C6 -0.25(14) . .
C1 C2 C7 C6 179.62(8) . .
C3 C2 C7 C14 179.46(9) . .
C1 C2 C7 C14 -0.67(14) . .
C2 C1 C8 C9 -0.85(6) 4_556 4_556
C2 C1 C8 C9 179.15(6) . 4_556
C2 C1 C8 C9 179.15(6) 4_556 .
C2 C1 C8 C9 -0.85(6) . .
C9 C8 C9 C10 0.48(6) 4_556 .
C1 C8 C9 C10 -179.52(6) . .
C9 C8 C9 C14 -178.79(10) 4_556 .
C1 C8 C9 C14 1.21(10) . .
C8 C9 C10 C11 -1.00(13) . .
C14 C9 C10 C11 178.31(8) . .
C9 C10 C11 C10 0.51(7) . 4_556
C4 C3 C12 C3 179.69(10) . 4_556
C2 C3 C12 C3 0.45(6) . 4_556
C4 C3 C12 C13 -59.13(11) . .
C2 C3 C12 C13 121.64(10) . .
C4 C3 C12 C13 58.33(11) . 4_556
C2 C3 C12 C13 -120.91(10) . 4_556
C6 C7 C14 C9 -179.36(9) . .
C2 C7 C14 C9 0.92(14) . .
C6 C7 C14 C15 -58.54(12) . .
C2 C7 C14 C15 121.75(10) . .
C6 C7 C14 C16 61.15(12) . .
C2 C7 C14 C16 -118.57(10) . .
C10 C9 C14 C7 179.52(9) . .
C8 C9 C14 C7 -1.19(13) . .
C10 C9 C14 C15 59.03(12) . .
C8 C9 C14 C15 -121.68(9) . .
C10 C9 C14 C16 -61.16(12) . .
C8 C9 C14 C16 118.12(9) . .
